data_7154881
loop_
_publ_author_name
'Blackburn, J.'
'Molyneux, G.'
'Pitard, A.'
'Rice, C. R.'
'Page, M. I.'
'Afshinjavid, S.'
'Javid, F. A.'
'Coles, S. J.'
'Horton, P. N.'
'Hemming, K.'

_publ_section_title
;
 Synthesis, conformation and antiproliferative activity of
 isothiazoloisoxazole 1,1-dioxides.
;
_journal_issue 6
_journal_name_full 'Organic &amp; biomolecular chemistry'
_journal_page_first 2134
_journal_page_last 2144
_journal_paper_doi 10.1039/c5ob02586a
_journal_volume 14
_journal_year 2016
_chemical_formula_sum 'C24 H29 Cl2 N3 O7 S2'
_chemical_formula_weight 606.52
_chemical_name_systematic
;
 ?
;
_space_group_crystal_system triclinic
_space_group_IT_number 2
_space_group_name_Hall '-P 1'
_space_group_name_H-M_alt 'P -1'
_symmetry_space_group_name_Hall '-P 1'
_symmetry_space_group_name_H-M 'P -1'
_atom_sites_solution_hydrogens geom
_audit_creation_method SHELXL-2013
_audit_update_record
;
2015-09-23 deposited with the CCDC.
2016-01-08 downloaded from the CCDC.
;
_cell_angle_alpha 95.7270(10)
_cell_angle_beta 94.0270(10)
_cell_angle_gamma 105.9920(10)
_cell_formula_units_Z 2
_cell_length_a 8.9413(4)
_cell_length_b 11.7201(5)
_cell_length_c 13.5584(6)
_cell_measurement_temperature 100(2)
_cell_volume 1351.91(10)
_computing_structure_refinement 'SHELXL-2013 (Sheldrick, 2013)'
_diffrn_ambient_temperature 100(2)
_diffrn_measured_fraction_theta_full 0.995
_diffrn_measured_fraction_theta_max 0.982
_diffrn_measurement_device_type 'Bruker APEX-II CCD'
_diffrn_radiation_type MoK\a
_diffrn_radiation_wavelength 0.71073
_diffrn_reflns_av_R_equivalents 0.0258
_diffrn_reflns_av_unetI/netI 0.0246
_diffrn_reflns_laue_measured_fraction_full 0.995
_diffrn_reflns_laue_measured_fraction_max 0.982
_diffrn_reflns_limit_h_max 12
_diffrn_reflns_limit_h_min -12
_diffrn_reflns_limit_k_max 16
_diffrn_reflns_limit_k_min -16
_diffrn_reflns_limit_l_max 12
_diffrn_reflns_limit_l_min -18
_diffrn_reflns_number 28474
_diffrn_reflns_point_group_measured_fraction_full 0.995
_diffrn_reflns_point_group_measured_fraction_max 0.982
_diffrn_reflns_theta_full 25.242
_diffrn_reflns_theta_max 29.630
_diffrn_reflns_theta_min 1.822
_exptl_absorpt_coefficient_mu 0.444
_exptl_absorpt_correction_T_max 0.88
_exptl_absorpt_correction_T_min 0.77
_exptl_absorpt_correction_type multi-scan
_exptl_absorpt_process_details sadabs
_exptl_crystal_colour colourless
_exptl_crystal_density_diffrn 1.490
_exptl_crystal_description block
_exptl_crystal_F_000 632
_exptl_crystal_size_max 0.3
_exptl_crystal_size_mid 0.1
_exptl_crystal_size_min 0.1
_refine_diff_density_max 0.445
_refine_diff_density_min -0.512
_refine_diff_density_rms 0.062
_refine_ls_extinction_method none
_refine_ls_goodness_of_fit_ref 0.993
_refine_ls_hydrogen_treatment constr
_refine_ls_matrix_type full
_refine_ls_number_parameters 348
_refine_ls_number_reflns 7503
_refine_ls_number_restraints 0
_refine_ls_restrained_S_all 0.993
_refine_ls_R_factor_all 0.0358
_refine_ls_R_factor_gt 0.0307
_refine_ls_shift/su_max 0.001
_refine_ls_shift/su_mean 0.000
_refine_ls_structure_factor_coef Fsqd
_refine_ls_weighting_details 'w=1/[\s^2^(Fo^2^)+(0.0372P)^2^+0.8360P] where P=(Fo^2^+2Fc^2^)/3'
_refine_ls_weighting_scheme calc
_refine_ls_wR_factor_gt 0.0766
_refine_ls_wR_factor_ref 0.0801
_reflns_Friedel_coverage 0.000
_reflns_number_gt 6629
_reflns_number_total 7503
_reflns_threshold_expression 'I > 2\s(I)'
_cod_data_source_file c5ob02586a4.cif
_cod_data_source_block mo_ArnoldAP270_0m
_cod_depositor_comments 'Adding full bibliography for 7154880--7154885.cif.'
_cod_database_code 7154881
_shelx_space_group_comment
;
The symmetry employed for this shelxl refinement is uniquely defined
by the following loop, which should always be used as a source of
symmetry information in preference to the above space-group names.
They are only intended as comments.
;
_shelxl_version_number 2013-4

loop_
_space_group_symop_operation_xyz
'x, y, z'
'-x, -y, -z'

loop_
_atom_site_label
_atom_site_type_symbol
_atom_site_fract_x
_atom_site_fract_y
_atom_site_fract_z
_atom_site_U_iso_or_equiv
_atom_site_adp_type
_atom_site_occupancy
_atom_site_site_symmetry_order
_atom_site_calc_flag
_atom_site_refinement_flags_posn
_atom_site_refinement_flags_adp
S1 S 1.06551(3) 0.74277(2) 0.33187(2) 0.01156(6) Uani 1 1 d . .
S2 S 0.95960(3) 0.69836(2) 0.10615(2) 0.01070(6) Uani 1 1 d . .
Cl1 Cl 0.29844(6) 0.55969(4) 0.50091(3) 0.04241(11) Uani 1 1 d . .
Cl2 Cl 0.27814(5) 0.67409(3) 0.69914(3) 0.03018(9) Uani 1 1 d . .
C1 C 0.15556(15) 0.38934(11) 0.20058(11) 0.0201(3) Uani 1 1 d . .
H1A H 0.2156 0.3324 0.2113 0.030 Uiso 1 1 calc R U
H1B H 0.0500 0.3458 0.1700 0.030 Uiso 1 1 calc R U
H1C H 0.1489 0.4335 0.2646 0.030 Uiso 1 1 calc R U
C2 C 0.37553(13) 0.54554(10) 0.17079(10) 0.0142(2) Uani 1 1 d . .
C3 C 0.43452(13) 0.63791(10) 0.11326(9) 0.0134(2) Uani 1 1 d . .
H3 H 0.3763 0.6438 0.0536 0.016 Uiso 1 1 calc R U
C4 C 0.57796(13) 0.72033(10) 0.14396(9) 0.0120(2) Uani 1 1 d . .
H4 H 0.6177 0.7832 0.1053 0.014 Uiso 1 1 calc R U
C5 C 0.66514(13) 0.71205(10) 0.23144(9) 0.0110(2) Uani 1 1 d . .
C6 C 0.81749(12) 0.80687(9) 0.26594(9) 0.0103(2) Uani 1 1 d . .
C7 C 0.97255(12) 0.79348(9) 0.22540(9) 0.0101(2) Uani 1 1 d . .
C8 C 1.04741(13) 0.92293(9) 0.20648(9) 0.0107(2) Uani 1 1 d . .
C9 C 1.19985(13) 0.98084(9) 0.17198(9) 0.0111(2) Uani 1 1 d . .
C10 C 1.21194(13) 1.08740(10) 0.12883(9) 0.0127(2) Uani 1 1 d . .
H10 H 1.1218 1.1145 0.1190 0.015 Uiso 1 1 calc R U
C11 C 1.35235(13) 1.15288(10) 0.10064(9) 0.0135(2) Uani 1 1 d . .
H11 H 1.3591 1.2256 0.0735 0.016 Uiso 1 1 calc R U
C12 C 1.48491(13) 1.11182(10) 0.11209(9) 0.0121(2) Uani 1 1 d . .
C13 C 1.75349(13) 1.13965(11) 0.08783(10) 0.0169(2) Uani 1 1 d . .
H13A H 1.7857 1.1362 0.1578 0.025 Uiso 1 1 calc R U
H13B H 1.8387 1.1941 0.0593 0.025 Uiso 1 1 calc R U
H13C H 1.7288 1.0595 0.0507 0.025 Uiso 1 1 calc R U
C14 C 0.46322(14) 0.53452(10) 0.25642(10) 0.0146(2) Uani 1 1 d . .
H14 H 0.4251 0.4702 0.2939 0.018 Uiso 1 1 calc R U
C15 C 0.60752(13) 0.61849(10) 0.28691(9) 0.0133(2) Uani 1 1 d . .
H15 H 0.6668 0.6118 0.3459 0.016 Uiso 1 1 calc R U
C16 C 0.85481(13) 0.82464(10) 0.38062(9) 0.0118(2) Uani 1 1 d . .
C17 C 0.62696(14) 0.90409(11) 0.40522(10) 0.0164(2) Uani 1 1 d . .
H17A H 0.5440 0.8726 0.4483 0.020 Uiso 1 1 calc R U
H17B H 0.5899 0.8651 0.3363 0.020 Uiso 1 1 calc R U
C18 C 0.65424(16) 1.03851(12) 0.40787(11) 0.0212(3) Uani 1 1 d . .
H18A H 0.6892 1.0774 0.4762 0.032 Uiso 1 1 calc R U
H18B H 0.5566 1.0547 0.3850 0.032 Uiso 1 1 calc R U
H18C H 0.7345 1.0699 0.3641 0.032 Uiso 1 1 calc R U
C19 C 0.81241(15) 0.89138(11) 0.54809(10) 0.0176(2) Uani 1 1 d . .
H19A H 0.7776 0.9591 0.5779 0.021 Uiso 1 1 calc R U
H19B H 0.9276 0.9126 0.5619 0.021 Uiso 1 1 calc R U
C20 C 0.7391(2) 0.78084(13) 0.59646(12) 0.0331(4) Uani 1 1 d . .
H20A H 0.6253 0.7573 0.5804 0.050 Uiso 1 1 calc R U
H20B H 0.7643 0.7984 0.6689 0.050 Uiso 1 1 calc R U
H20C H 0.7802 0.7154 0.5713 0.050 Uiso 1 1 calc R U
C21 C 0.83832(14) 0.55189(10) 0.10954(10) 0.0156(2) Uani 1 1 d . .
H21A H 0.8490 0.4997 0.0509 0.023 Uiso 1 1 calc R U
H21B H 0.7292 0.5532 0.1095 0.023 Uiso 1 1 calc R U
H21C H 0.8695 0.5215 0.1701 0.023 Uiso 1 1 calc R U
C22 C 1.47386(13) 1.00463(10) 0.15094(9) 0.0134(2) Uani 1 1 d . .
H22 H 1.5629 0.9756 0.1572 0.016 Uiso 1 1 calc R U
C23 C 1.33183(13) 0.93963(10) 0.18072(9) 0.0131(2) Uani 1 1 d . .
H23 H 1.3252 0.8666 0.2072 0.016 Uiso 1 1 calc R U
C24 C 0.17883(19) 0.61522(13) 0.57989(12) 0.0283(3) Uani 1 1 d . .
H24A H 0.1451 0.6786 0.5495 0.034 Uiso 1 1 calc R U
H24B H 0.0841 0.5498 0.5866 0.034 Uiso 1 1 calc R U
N1 N 0.77012(11) 0.87309(9) 0.43926(8) 0.01340(19) Uani 1 1 d . .
N2 N 0.97550(12) 0.79299(9) 0.41799(8) 0.01436(19) Uani 1 1 d . .
N3 N 0.95194(11) 0.98768(8) 0.21678(8) 0.01236(19) Uani 1 1 d . .
O1 O 0.23153(10) 0.47129(8) 0.13608(7) 0.01903(19) Uani 1 1 d . .
O2 O 1.61742(10) 1.18225(8) 0.08156(7) 0.01559(17) Uani 1 1 d . .
O3 O 1.22967(10) 0.80187(8) 0.35078(7) 0.01705(18) Uani 1 1 d . .
O4 O 1.11579(10) 0.69076(8) 0.09671(7) 0.01711(18) Uani 1 1 d . .
O5 O 0.88852(10) 0.75525(8) 0.03429(7) 0.01520(17) Uani 1 1 d . .
O6 O 0.80481(9) 0.91868(7) 0.23619(7) 0.01166(16) Uani 1 1 d . .
O7 O 1.01789(11) 0.61409(8) 0.31791(7) 0.01783(18) Uani 1 1 d . .

loop_
_atom_site_aniso_label
_atom_site_aniso_U_11
_atom_site_aniso_U_22
_atom_site_aniso_U_33
_atom_site_aniso_U_23
_atom_site_aniso_U_13
_atom_site_aniso_U_12
S1 0.01162(12) 0.01298(12) 0.01045(14) 0.00295(10) -0.00109(10) 0.00413(9)
S2 0.01122(12) 0.01146(11) 0.00987(14) 0.00141(9) 0.00139(9) 0.00384(9)
Cl1 0.0653(3) 0.0445(2) 0.0222(2) -0.00033(17) 0.00361(19) 0.0254(2)
Cl2 0.0453(2) 0.02227(15) 0.02041(18) -0.00030(13) -0.00226(15) 0.00772(14)
C1 0.0168(5) 0.0157(5) 0.0239(7) 0.0021(5) 0.0025(5) -0.0019(4)
C2 0.0125(5) 0.0124(5) 0.0156(6) -0.0006(4) -0.0003(4) 0.0015(4)
C3 0.0134(5) 0.0148(5) 0.0115(6) 0.0010(4) -0.0019(4) 0.0041(4)
C4 0.0126(5) 0.0133(5) 0.0104(5) 0.0022(4) 0.0013(4) 0.0039(4)
C5 0.0102(4) 0.0125(4) 0.0102(5) 0.0007(4) 0.0009(4) 0.0030(4)
C6 0.0099(4) 0.0116(4) 0.0097(5) 0.0019(4) 0.0008(4) 0.0034(4)
C7 0.0097(4) 0.0109(4) 0.0095(5) 0.0018(4) 0.0001(4) 0.0028(4)
C8 0.0107(5) 0.0111(4) 0.0099(5) 0.0021(4) -0.0001(4) 0.0022(4)
C9 0.0105(5) 0.0115(4) 0.0109(5) 0.0017(4) 0.0011(4) 0.0023(4)
C10 0.0126(5) 0.0143(5) 0.0121(6) 0.0029(4) 0.0014(4) 0.0050(4)
C11 0.0142(5) 0.0136(5) 0.0135(6) 0.0046(4) 0.0021(4) 0.0042(4)
C12 0.0110(5) 0.0142(5) 0.0096(5) 0.0013(4) 0.0015(4) 0.0010(4)
C13 0.0113(5) 0.0211(5) 0.0175(6) 0.0029(5) 0.0030(4) 0.0030(4)
C14 0.0152(5) 0.0135(5) 0.0141(6) 0.0037(4) 0.0016(4) 0.0016(4)
C15 0.0137(5) 0.0151(5) 0.0108(6) 0.0029(4) 0.0005(4) 0.0032(4)
C16 0.0117(5) 0.0116(4) 0.0101(5) 0.0013(4) 0.0005(4) 0.0002(4)
C17 0.0125(5) 0.0223(5) 0.0144(6) -0.0007(5) 0.0021(4) 0.0059(4)
C18 0.0249(6) 0.0233(6) 0.0179(7) -0.0017(5) 0.0008(5) 0.0129(5)
C19 0.0238(6) 0.0188(5) 0.0090(6) -0.0001(4) 0.0011(5) 0.0047(4)
C20 0.0571(10) 0.0237(7) 0.0165(7) 0.0058(5) 0.0099(7) 0.0055(7)
C21 0.0181(5) 0.0111(5) 0.0159(6) 0.0010(4) 0.0011(4) 0.0017(4)
C22 0.0106(5) 0.0153(5) 0.0148(6) 0.0025(4) 0.0004(4) 0.0043(4)
C23 0.0127(5) 0.0126(5) 0.0143(6) 0.0035(4) 0.0011(4) 0.0038(4)
C24 0.0359(8) 0.0259(7) 0.0209(8) 0.0047(6) -0.0025(6) 0.0057(6)
N1 0.0133(4) 0.0166(4) 0.0095(5) 0.0009(4) 0.0014(4) 0.0033(3)
N2 0.0150(4) 0.0184(5) 0.0100(5) 0.0024(4) 0.0003(4) 0.0051(4)
N3 0.0097(4) 0.0129(4) 0.0141(5) 0.0032(4) 0.0027(4) 0.0017(3)
O1 0.0149(4) 0.0164(4) 0.0207(5) 0.0043(3) -0.0043(3) -0.0033(3)
O2 0.0111(4) 0.0182(4) 0.0175(5) 0.0062(3) 0.0039(3) 0.0021(3)
O3 0.0115(4) 0.0235(4) 0.0156(5) 0.0040(3) -0.0022(3) 0.0044(3)
O4 0.0133(4) 0.0182(4) 0.0210(5) 0.0003(3) 0.0038(3) 0.0066(3)
O5 0.0195(4) 0.0170(4) 0.0102(4) 0.0030(3) -0.0001(3) 0.0068(3)
O6 0.0089(3) 0.0117(3) 0.0151(4) 0.0045(3) 0.0027(3) 0.0029(3)
O7 0.0247(4) 0.0135(4) 0.0159(5) 0.0043(3) -0.0015(4) 0.0065(3)

loop_
_atom_type_symbol
_atom_type_description
_atom_type_scat_dispersion_real
_atom_type_scat_dispersion_imag
_atom_type_scat_source
C C 0.0033 0.0016 'International Tables Vol C Tables 4.2.6.8 and 6.1.1.4'
H H 0.0000 0.0000 'International Tables Vol C Tables 4.2.6.8 and 6.1.1.4'
N N 0.0061 0.0033 'International Tables Vol C Tables 4.2.6.8 and 6.1.1.4'
O O 0.0106 0.0060 'International Tables Vol C Tables 4.2.6.8 and 6.1.1.4'
S S 0.1246 0.1234 'International Tables Vol C Tables 4.2.6.8 and 6.1.1.4'
Cl Cl 0.1484 0.1585 'International Tables Vol C Tables 4.2.6.8 and 6.1.1.4'

loop_
_geom_angle_atom_site_label_1
_geom_angle_atom_site_label_2
_geom_angle_atom_site_label_3
_geom_angle
O3 S1 O7 117.39(6)
O3 S1 N2 109.17(6)
O7 S1 N2 110.65(6)
O3 S1 C7 112.52(5)
O7 S1 C7 107.66(5)
N2 S1 C7 97.68(5)
O4 S2 O5 119.04(6)
O4 S2 C21 107.64(5)
O5 S2 C21 109.36(6)
O4 S2 C7 105.27(5)
O5 S2 C7 104.15(5)
C21 S2 C7 111.24(6)
O1 C1 H1A 109.5
O1 C1 H1B 109.5
H1A C1 H1B 109.5
O1 C1 H1C 109.5
H1A C1 H1C 109.5
H1B C1 H1C 109.5
O1 C2 C14 124.60(11)
O1 C2 C3 115.21(11)
C14 C2 C3 120.19(10)
C4 C3 C2 119.63(11)
C4 C3 H3 120.2
C2 C3 H3 120.2
C3 C4 C5 120.64(11)
C3 C4 H4 119.7
C5 C4 H4 119.7
C15 C5 C4 119.41(10)
C15 C5 C6 121.08(11)
C4 C5 C6 119.48(10)
O6 C6 C5 108.27(9)
O6 C6 C16 107.74(9)
C5 C6 C16 112.40(9)
O6 C6 C7 104.00(8)
C5 C6 C7 119.51(9)
C16 C6 C7 104.12(9)
C8 C7 C6 99.81(8)
C8 C7 S1 115.97(8)
C6 C7 S1 101.91(7)
C8 C7 S2 106.59(8)
C6 C7 S2 118.68(8)
S1 C7 S2 113.53(6)
N3 C8 C9 116.54(10)
N3 C8 C7 111.77(9)
C9 C8 C7 131.48(10)
C23 C9 C10 118.24(10)
C23 C9 C8 125.04(10)
C10 C9 C8 116.70(10)
C11 C10 C9 121.20(10)
C11 C10 H10 119.4
C9 C10 H10 119.4
C10 C11 C12 119.85(10)
C10 C11 H11 120.1
C12 C11 H11 120.1
O2 C12 C22 124.80(10)
O2 C12 C11 115.42(10)
C22 C12 C11 119.78(10)
O2 C13 H13A 109.5
O2 C13 H13B 109.5
H13A C13 H13B 109.5
O2 C13 H13C 109.5
H13A C13 H13C 109.5
H13B C13 H13C 109.5
C2 C14 C15 119.66(11)
C2 C14 H14 120.2
C15 C14 H14 120.2
C5 C15 C14 120.44(11)
C5 C15 H15 119.8
C14 C15 H15 119.8
N2 C16 N1 121.10(11)
N2 C16 C6 118.05(10)
N1 C16 C6 120.83(10)
N1 C17 C18 112.36(10)
N1 C17 H17A 109.1
C18 C17 H17A 109.1
N1 C17 H17B 109.1
C18 C17 H17B 109.1
H17A C17 H17B 107.9
C17 C18 H18A 109.5
C17 C18 H18B 109.5
H18A C18 H18B 109.5
C17 C18 H18C 109.5
H18A C18 H18C 109.5
H18B C18 H18C 109.5
N1 C19 C20 112.11(11)
N1 C19 H19A 109.2
C20 C19 H19A 109.2
N1 C19 H19B 109.2
C20 C19 H19B 109.2
H19A C19 H19B 107.9
C19 C20 H20A 109.5
C19 C20 H20B 109.5
H20A C20 H20B 109.5
C19 C20 H20C 109.5
H20A C20 H20C 109.5
H20B C20 H20C 109.5
S2 C21 H21A 109.5
S2 C21 H21B 109.5
H21A C21 H21B 109.5
S2 C21 H21C 109.5
H21A C21 H21C 109.5
H21B C21 H21C 109.5
C12 C22 C23 120.07(10)
C12 C22 H22 120.0
C23 C22 H22 120.0
C9 C23 C22 120.78(10)
C9 C23 H23 119.6
C22 C23 H23 119.6
Cl2 C24 Cl1 111.66(9)
Cl2 C24 H24A 109.3
Cl1 C24 H24A 109.3
Cl2 C24 H24B 109.3
Cl1 C24 H24B 109.3
H24A C24 H24B 107.9
C16 N1 C19 119.05(10)
C16 N1 C17 125.11(11)
C19 N1 C17 115.71(10)
C16 N2 S1 112.00(9)
C8 N3 O6 111.05(9)
C2 O1 C1 117.01(10)
C12 O2 C13 116.76(9)
N3 O6 C6 109.39(8)

loop_
_geom_bond_atom_site_label_1
_geom_bond_atom_site_label_2
_geom_bond_distance
S1 O3 1.4323(9)
S1 O7 1.4386(9)
S1 N2 1.6165(11)
S1 C7 1.8446(12)
S2 O4 1.4373(9)
S2 O5 1.4401(9)
S2 C21 1.7668(12)
S2 C7 1.8476(12)
Cl1 C24 1.7661(17)
Cl2 C24 1.7655(16)
C1 O1 1.4284(15)
C1 H1A 0.9800
C1 H1B 0.9800
C1 H1C 0.9800
C2 O1 1.3610(14)
C2 C14 1.3918(18)
C2 C3 1.4037(16)
C3 C4 1.3833(15)
C3 H3 0.9500
C4 C5 1.3995(17)
C4 H4 0.9500
C5 C15 1.3933(16)
C5 C6 1.5106(15)
C6 O6 1.4401(13)
C6 C16 1.5480(17)
C6 C7 1.5681(15)
C7 C8 1.5355(15)
C8 N3 1.2948(14)
C8 C9 1.4766(15)
C9 C23 1.3949(15)
C9 C10 1.4121(15)
C10 C11 1.3807(15)
C10 H10 0.9500
C11 C12 1.4014(16)
C11 H11 0.9500
C12 O2 1.3619(13)
C12 C22 1.3916(16)
C13 O2 1.4371(14)
C13 H13A 0.9800
C13 H13B 0.9800
C13 H13C 0.9800
C14 C15 1.3958(16)
C14 H14 0.9500
C15 H15 0.9500
C16 N2 1.3192(15)
C16 N1 1.3264(15)
C17 N1 1.4800(15)
C17 C18 1.5226(18)
C17 H17A 0.9900
C17 H17B 0.9900
C18 H18A 0.9800
C18 H18B 0.9800
C18 H18C 0.9800
C19 N1 1.4765(16)
C19 C20 1.5167(19)
C19 H19A 0.9900
C19 H19B 0.9900
C20 H20A 0.9800
C20 H20B 0.9800
C20 H20C 0.9800
C21 H21A 0.9800
C21 H21B 0.9800
C21 H21C 0.9800
C22 C23 1.3987(15)
C22 H22 0.9500
C23 H23 0.9500
C24 H24A 0.9900
C24 H24B 0.9900
N3 O6 1.3996(11)
